data_4317344
loop_
_publ_author_name
'Shu-Ming Zhang'
'Ze Chang'
'Tong-Liang Hu'
'Xian-He Bu'

_publ_section_title
;
 New Three-Dimensional Porous Metal Organic Framework with Tetrazole
 Functionalized Aromatic Carboxylic Acid: Synthesis, Structure, and Gas
 Adsorption Properties
;
_journal_name_full 'Inorganic Chemistry'
_journal_page_first 11581
_journal_page_last 11586
_journal_paper_doi 10.1021/ic1017467
_journal_volume 49
_journal_year 2010
_chemical_formula_sum 'C12 H11 Cl0 Cu N5 O6'
_chemical_formula_weight 384.81
_chemical_name_systematic
; 
 ? 
;
_space_group_IT_number 14
_symmetry_cell_setting monoclinic
_symmetry_space_group_name_Hall '-P 2ybc'
_symmetry_space_group_name_H-M 'P 1 21/c 1'
_atom_sites_solution_hydrogens geom
_atom_sites_solution_primary direct
_atom_sites_solution_secondary difmap
_audit_creation_method SHELXL-97
_cell_angle_alpha 90.00
_cell_angle_beta 109.30(3)
_cell_angle_gamma 90.00
_cell_formula_units_Z 4
_cell_length_a 10.922(2)
_cell_length_b 11.402(2)
_cell_length_c 14.654(3)
_cell_measurement_reflns_used 3799
_cell_measurement_temperature 113.1500
_cell_measurement_theta_max 27.9243
_cell_measurement_theta_min 1.9755
_cell_volume 1722.3(6)
_computing_cell_refinement 'Bruker XSCANS'
_computing_data_collection 'Bruker XSCANS'
_computing_data_reduction 'Bruker SHELXTL'
_computing_molecular_graphics 'Bruker SHELXTL'
_computing_publication_material 'Bruker SHELXTL'
_computing_structure_refinement 'SHELXL-97 (Sheldrick, 1997)'
_computing_structure_solution 'SHELXS-97 (Sheldrick, 1990)'
_diffrn_ambient_temperature 113.1500
_diffrn_measured_fraction_theta_full 0.985
_diffrn_measured_fraction_theta_max 0.985
_diffrn_measurement_device_type 'Bruker P4'
_diffrn_measurement_method '\w scans'
_diffrn_radiation_monochromator graphite
_diffrn_radiation_source 'fine-focus sealed tube'
_diffrn_radiation_type MoK\a
_diffrn_radiation_wavelength 0.71073
_diffrn_reflns_av_R_equivalents 0.1310
_diffrn_reflns_av_sigmaI/netI 0.1190
_diffrn_reflns_limit_h_max 10
_diffrn_reflns_limit_h_min -12
_diffrn_reflns_limit_k_max 13
_diffrn_reflns_limit_k_min -13
_diffrn_reflns_limit_l_max 17
_diffrn_reflns_limit_l_min -15
_diffrn_reflns_number 10045
_diffrn_reflns_theta_full 25.00
_diffrn_reflns_theta_max 25.00
_diffrn_reflns_theta_min 2.66
_diffrn_standards_decay_% 0
_diffrn_standards_interval_count 0
_diffrn_standards_interval_time 0
_diffrn_standards_number 0
_exptl_absorpt_coefficient_mu 1.305
_exptl_absorpt_correction_T_max 0.8806
_exptl_absorpt_correction_T_min 0.8592
_exptl_absorpt_correction_type multi-scan
_exptl_absorpt_process_details SADABS
_exptl_crystal_colour GREEN
_exptl_crystal_density_diffrn 1.484
_exptl_crystal_density_method 'not measured'
_exptl_crystal_description BLOCK
_exptl_crystal_F_000 780
_exptl_crystal_size_max 0.12
_exptl_crystal_size_mid 0.10
_exptl_crystal_size_min 0.10
_refine_diff_density_max 2.677
_refine_diff_density_min -1.385
_refine_diff_density_rms 0.288
_refine_ls_extinction_method none
_refine_ls_goodness_of_fit_ref 1.330
_refine_ls_hydrogen_treatment constr
_refine_ls_matrix_type full
_refine_ls_number_parameters 219
_refine_ls_number_reflns 2982
_refine_ls_number_restraints 36
_refine_ls_restrained_S_all 1.335
_refine_ls_R_factor_all 0.1587
_refine_ls_R_factor_gt 0.1360
_refine_ls_shift/su_max 0.000
_refine_ls_shift/su_mean 0.000
_refine_ls_structure_factor_coef Fsqd
_refine_ls_weighting_details 'calc w=1/[\s^2^(Fo^2^)+(0.2000P)^2^+0.0000P] where P=(Fo^2^+2Fc^2^)/3'
_refine_ls_weighting_scheme calc
_refine_ls_wR_factor_gt 0.3554
_refine_ls_wR_factor_ref 0.3801
_reflns_number_gt 2269
_reflns_number_total 2982
_reflns_threshold_expression >2sigma(I)
_cod_data_source_file ic1017467_si_002.cif
_cod_data_source_block 1
_cod_depositor_comments
;
The following automatic conversions were performed:

'_symmetry_cell_setting' value 'Monoclinic' changed to 'monoclinic'
according to the built-in table from CIF Core dictionary named
'cif_core.dic' version 2.4.1 from
2010-06-29.

'_exptl_absorpt_correction_type' value 'Multi-scan'
changed to 'multi-scan' according to the built-in table from CIF Core
dictionary named 'cif_core.dic' version 2.4.1 from
2010-06-29.

'_refine_ls_hydrogen_treatment' value 'CONSTR' changed
to 'constr' according to the built-in table from CIF Core dictionary
named 'cif_core.dic' version 2.4.1 from 2010-06-29.

Automatic conversion script
Id: cif_fix_values 1646 2011-03-28 12:23:43Z adriana 
;
_cod_database_code 4317344

loop_
_symmetry_equiv_pos_as_xyz
'x, y, z'
'-x, y+1/2, -z+1/2'
'-x, -y, -z'
'x, -y-1/2, z-1/2'

loop_
_atom_site_label
_atom_site_type_symbol
_atom_site_fract_x
_atom_site_fract_y
_atom_site_fract_z
_atom_site_U_iso_or_equiv
_atom_site_adp_type
_atom_site_occupancy
_atom_site_symmetry_multiplicity
_atom_site_calc_flag
_atom_site_refinement_flags
_atom_site_disorder_assembly
_atom_site_disorder_group
Cu1 Cu 0.59315(11) 0.58157(9) 0.02342(7) 0.0146(6) Uani 1 1 d . . .
O1 O 0.4825(7) 0.6471(7) 0.0926(5) 0.0265(17) Uani 1 1 d . . .
O2 O 0.3224(8) 0.5163(6) 0.0505(6) 0.0291(18) Uani 1 1 d . . .
O3 O 0.4839(7) 0.8475(7) 0.4024(5) 0.0272(18) Uani 1 1 d . . .
O4 O 0.3216(7) 0.9798(6) 0.3644(5) 0.0212(16) Uani 1 1 d . . .
N1 N -0.0376(8) 0.7481(6) 0.1188(6) 0.0147(18) Uani 1 1 d U . .
N2 N -0.1093(9) 0.8459(8) 0.1077(9) 0.037(3) Uani 1 1 d . . .
N3 N -0.2297(9) 0.8124(7) 0.0762(8) 0.038(3) Uani 1 1 d U . .
N4 N -0.2393(8) 0.6974(6) 0.0653(5) 0.0161(18) Uani 1 1 d U . .
C1 C 0.3746(11) 0.6083(8) 0.0907(7) 0.019(2) Uani 1 1 d . . .
C2 C 0.3005(10) 0.6753(10) 0.1410(7) 0.025(2) Uani 1 1 d . . .
C3 C 0.1678(11) 0.6756(10) 0.1091(7) 0.031(3) Uani 1 1 d . . .
H3 H 0.1216 0.6271 0.0584 0.037 Uiso 1 1 calc R . .
C4 C 0.1027(9) 0.7492(7) 0.1531(7) 0.014(2) Uani 1 1 d U . .
C5 C 0.1653(11) 0.8200(10) 0.2326(7) 0.027(2) Uani 1 1 d . . .
H5 H 0.1196 0.8660 0.2627 0.033 Uiso 1 1 calc R . .
C6 C 0.3007(10) 0.8175(9) 0.2642(7) 0.022(2) Uani 1 1 d . . .
C7 C 0.3683(9) 0.7465(6) 0.2191(6) 0.0099(19) Uani 1 1 d . . .
H7 H 0.4585 0.7466 0.2411 0.012 Uiso 1 1 calc R . .
C8 C 0.3731(11) 0.8878(9) 0.3509(7) 0.023(2) Uani 1 1 d . . .
C9 C -0.1176(9) 0.6561(8) 0.0926(6) 0.0121(19) Uani 1 1 d U . .
H9 H -0.0932 0.5779 0.0932 0.014 Uiso 1 1 calc R . .
O5 O 0.0012(10) 0.4017(8) 0.1198(8) 0.051(3) Uani 1 1 d . . .
N10 N 0.1326(13) 0.2455(10) 0.1533(9) 0.047(3) Uani 1 1 d . . .
C10 C 0.1048(17) 0.3567(15) 0.1444(11) 0.057(4) Uani 1 1 d . . .
H10 H 0.1754 0.4074 0.1593 0.069 Uiso 1 1 calc R . .
C11 C 0.275(2) 0.213(2) 0.1891(14) 0.105(8) Uani 1 1 d . . .
H11A H 0.3249 0.2758 0.1750 0.158 Uiso 1 1 calc R . .
H11B H 0.2881 0.1429 0.1573 0.158 Uiso 1 1 calc R . .
H11C H 0.3032 0.2002 0.2577 0.158 Uiso 1 1 calc R . .
C12 C 0.026(2) 0.1476(17) 0.1313(11) 0.076(6) Uani 1 1 d . . .
H12A H -0.0580 0.1828 0.1073 0.114 Uiso 1 1 calc R . .
H12B H 0.0346 0.1050 0.1896 0.114 Uiso 1 1 calc R . .
H12C H 0.0377 0.0948 0.0837 0.114 Uiso 1 1 calc R . .
O1W O 0.4058(6) 0.4180(5) 0.4761(4) 0.0139(16) Uani 1 1 d U . .

loop_
_atom_site_aniso_label
_atom_site_aniso_U_11
_atom_site_aniso_U_22
_atom_site_aniso_U_33
_atom_site_aniso_U_23
_atom_site_aniso_U_13
_atom_site_aniso_U_12
Cu1 0.0059(8) 0.0168(8) 0.0189(8) 0.0011(4) 0.0010(5) 0.0011(4)
O1 0.010(4) 0.034(4) 0.035(4) -0.010(3) 0.007(3) -0.010(3)
O2 0.016(4) 0.029(4) 0.044(4) -0.006(3) 0.011(3) -0.001(3)
O3 0.008(4) 0.044(5) 0.028(4) -0.011(3) 0.003(3) 0.000(3)
O4 0.011(4) 0.026(4) 0.025(3) -0.004(3) 0.003(3) 0.006(3)
N1 0.003(4) 0.020(4) 0.021(4) -0.012(3) 0.003(3) 0.000(3)
N2 0.010(5) 0.016(4) 0.080(7) -0.005(5) 0.008(5) 0.002(4)
N3 0.008(5) 0.020(4) 0.085(8) -0.004(5) 0.013(5) 0.004(4)
N4 0.011(4) 0.014(4) 0.020(4) -0.002(3) 0.001(3) -0.009(3)
C1 0.028(6) 0.016(5) 0.015(5) -0.005(4) 0.009(4) 0.007(4)
C2 0.005(5) 0.043(6) 0.024(5) -0.003(5) -0.001(4) 0.004(4)
C3 0.018(6) 0.052(7) 0.022(5) -0.016(5) 0.005(4) -0.006(5)
C4 0.005(4) 0.012(4) 0.025(4) -0.005(3) 0.003(3) 0.002(3)
C5 0.019(6) 0.037(6) 0.028(5) 0.002(5) 0.010(4) 0.005(5)
C6 0.007(5) 0.029(5) 0.028(5) -0.005(4) 0.004(4) -0.005(4)
C7 0.002(5) 0.008(4) 0.018(4) -0.004(3) 0.000(3) 0.000(3)
C8 0.018(6) 0.028(5) 0.022(5) 0.004(4) 0.004(4) -0.002(5)
C9 0.010(3) 0.008(3) 0.017(3) 0.000(2) 0.003(2) -0.003(2)
O5 0.026(6) 0.061(6) 0.063(6) 0.005(5) 0.013(5) 0.002(5)
N10 0.035(7) 0.055(8) 0.054(7) 0.016(5) 0.017(6) 0.009(5)
C10 0.042(10) 0.069(10) 0.056(9) 0.010(8) 0.010(7) -0.005(8)
C11 0.058(14) 0.18(2) 0.075(13) 0.011(14) 0.015(11) 0.058(16)
C12 0.108(17) 0.081(12) 0.053(9) -0.011(9) 0.047(10) 0.037(12)
O1W 0.004(3) 0.010(3) 0.030(3) 0.0000(19) 0.008(2) -0.0010(18)

loop_
_atom_type_symbol
_atom_type_description
_atom_type_scat_dispersion_real
_atom_type_scat_dispersion_imag
_atom_type_scat_source
C C 0.0033 0.0016 'International Tables Vol C Tables 4.2.6.8 and 6.1.1.4'
H H 0.0000 0.0000 'International Tables Vol C Tables 4.2.6.8 and 6.1.1.4'
Cl Cl 0.1484 0.1585 'International Tables Vol C Tables 4.2.6.8 and 6.1.1.4'
Cu Cu 0.3201 1.2651 'International Tables Vol C Tables 4.2.6.8 and 6.1.1.4'
N N 0.0061 0.0033 'International Tables Vol C Tables 4.2.6.8 and 6.1.1.4'
O O 0.0106 0.0060 'International Tables Vol C Tables 4.2.6.8 and 6.1.1.4'

loop_
_geom_angle_atom_site_label_1
_geom_angle_atom_site_label_2
_geom_angle_atom_site_label_3
_geom_angle
_geom_angle_site_symmetry_1
_geom_angle_site_symmetry_3
_geom_angle_publ_flag
O3 Cu1 O1 90.9(3) 4_575 . ?
O3 Cu1 O4 167.4(3) 4_575 2_645 ?
O1 Cu1 O4 89.7(3) . 2_645 ?
O3 Cu1 O2 89.5(3) 4_575 3_665 ?
O1 Cu1 O2 166.7(3) . 3_665 ?
O4 Cu1 O2 87.0(3) 2_645 3_665 ?
O3 Cu1 N4 102.1(3) 4_575 1_655 ?
O1 Cu1 N4 103.2(3) . 1_655 ?
O4 Cu1 N4 90.0(3) 2_645 1_655 ?
O2 Cu1 N4 89.8(3) 3_665 1_655 ?
O3 Cu1 Cu1 82.6(2) 4_575 3_665 ?
O1 Cu1 Cu1 81.4(2) . 3_665 ?
O4 Cu1 Cu1 85.1(2) 2_645 3_665 ?
O2 Cu1 Cu1 85.4(2) 3_665 3_665 ?
N4 Cu1 Cu1 173.3(2) 1_655 3_665 ?
C1 O1 Cu1 126.2(6) . . ?
C1 O2 Cu1 120.7(8) . 3_665 ?
C8 O3 Cu1 124.0(7) . 4_576 ?
C8 O4 Cu1 121.1(6) . 2_655 ?
C9 N1 N2 108.5(8) . . ?
C9 N1 C4 128.5(7) . . ?
N2 N1 C4 123.0(7) . . ?
N3 N2 N1 106.3(8) . . ?
N2 N3 N4 111.4(8) . . ?
N3 N4 C9 106.3(7) . . ?
N3 N4 Cu1 131.5(7) . 1_455 ?
C9 N4 Cu1 122.1(6) . 1_455 ?
O2 C1 O1 126.1(10) . . ?
O2 C1 C2 115.6(10) . . ?
O1 C1 C2 118.3(9) . . ?
C3 C2 C7 119.6(10) . . ?
C3 C2 C1 121.6(9) . . ?
C7 C2 C1 118.6(9) . . ?
C2 C3 C4 119.3(9) . . ?
C2 C3 H3 120.3 . . ?
C4 C3 H3 120.3 . . ?
C3 C4 C5 123.5(10) . . ?
C3 C4 N1 118.7(8) . . ?
C5 C4 N1 117.8(9) . . ?
C4 C5 C6 115.9(10) . . ?
C4 C5 H5 122.0 . . ?
C6 C5 H5 122.0 . . ?
C5 C6 C7 121.5(9) . . ?
C5 C6 C8 118.5(10) . . ?
C7 C6 C8 120.0(9) . . ?
C2 C7 C6 120.1(9) . . ?
C2 C7 H7 119.9 . . ?
C6 C7 H7 119.9 . . ?
O4 C8 O3 127.0(10) . . ?
O4 C8 C6 116.9(9) . . ?
O3 C8 C6 116.2(9) . . ?
N1 C9 N4 107.5(8) . . ?
N1 C9 H9 126.3 . . ?
N4 C9 H9 126.3 . . ?
C10 N10 C11 116.8(16) . . ?
C10 N10 C12 122.9(14) . . ?
C11 N10 C12 120.3(15) . . ?
O5 C10 N10 128.4(16) . . ?
O5 C10 H10 115.8 . . ?
N10 C10 H10 115.8 . . ?
N10 C11 H11A 109.5 . . ?
N10 C11 H11B 109.5 . . ?
H11A C11 H11B 109.5 . . ?
N10 C11 H11C 109.5 . . ?
H11A C11 H11C 109.5 . . ?
H11B C11 H11C 109.5 . . ?
N10 C12 H12A 109.5 . . ?
N10 C12 H12B 109.5 . . ?
H12A C12 H12B 109.5 . . ?
N10 C12 H12C 109.5 . . ?
H12A C12 H12C 109.5 . . ?
H12B C12 H12C 109.5 . . ?

loop_
_geom_bond_atom_site_label_1
_geom_bond_atom_site_label_2
_geom_bond_distance
_geom_bond_site_symmetry_2
_geom_bond_publ_flag
Cu1 O3 1.955(7) 4_575 ?
Cu1 O1 1.964(8) . ?
Cu1 O4 1.975(7) 2_645 ?
Cu1 O2 1.982(8) 3_665 ?
Cu1 N4 2.174(8) 1_655 ?
Cu1 Cu1 2.674(2) 3_665 ?
O1 C1 1.250(13) . ?
O2 C1 1.245(12) . ?
O2 Cu1 1.982(8) 3_665 ?
O3 C8 1.282(13) . ?
O3 Cu1 1.955(7) 4_576 ?
O4 C8 1.237(12) . ?
O4 Cu1 1.975(7) 2_655 ?
N1 C9 1.338(11) . ?
N1 N2 1.341(11) . ?
N1 C4 1.445(13) . ?
N2 N3 1.298(13) . ?
N3 N4 1.322(12) . ?
N4 C9 1.340(12) . ?
N4 Cu1 2.174(7) 1_455 ?
C1 C2 1.476(14) . ?
C2 C3 1.368(15) . ?
C2 C7 1.398(13) . ?
C3 C4 1.389(15) . ?
C3 H3 0.9300 . ?
C4 C5 1.396(14) . ?
C5 C6 1.396(15) . ?
C5 H5 0.9300 . ?
C6 C7 1.400(14) . ?
C6 C8 1.491(14) . ?
C7 H7 0.9300 . ?
C9 H9 0.9300 . ?
O5 C10 1.185(19) . ?
N10 C10 1.300(19) . ?
N10 C11 1.52(2) . ?
N10 C12 1.56(2) . ?
C10 H10 0.9300 . ?
C11 H11A 0.9600 . ?
C11 H11B 0.9600 . ?
C11 H11C 0.9600 . ?
C12 H12A 0.9600 . ?
C12 H12B 0.9600 . ?
C12 H12C 0.9600 . ?

loop_
_geom_torsion_atom_site_label_1
_geom_torsion_atom_site_label_2
_geom_torsion_atom_site_label_3
_geom_torsion_atom_site_label_4
_geom_torsion
_geom_torsion_site_symmetry_1
_geom_torsion_site_symmetry_2
_geom_torsion_site_symmetry_3
_geom_torsion_site_symmetry_4
_geom_torsion_publ_flag
O3 Cu1 O1 C1 77.8(9) 4_575 . . . ?
O4 Cu1 O1 C1 -89.7(8) 2_645 . . . ?
O2 Cu1 O1 C1 -14.0(19) 3_665 . . . ?
N4 Cu1 O1 C1 -179.6(8) 1_655 . . . ?
Cu1 Cu1 O1 C1 -4.6(8) 3_665 . . . ?
C9 N1 N2 N3 0.4(13) . . . . ?
C4 N1 N2 N3 -179.9(10) . . . . ?
N1 N2 N3 N4 -0.7(14) . . . . ?
N2 N3 N4 C9 0.7(13) . . . . ?
N2 N3 N4 Cu1 176.4(8) . . . 1_455 ?
Cu1 O2 C1 O1 -2.4(14) 3_665 . . . ?
Cu1 O2 C1 C2 178.2(6) 3_665 . . . ?
Cu1 O1 C1 O2 5.8(15) . . . . ?
Cu1 O1 C1 C2 -174.9(6) . . . . ?
O2 C1 C2 C3 -31.7(15) . . . . ?
O1 C1 C2 C3 149.0(11) . . . . ?
O2 C1 C2 C7 152.9(9) . . . . ?
O1 C1 C2 C7 -26.5(14) . . . . ?
C7 C2 C3 C4 1.8(16) . . . . ?
C1 C2 C3 C4 -173.6(10) . . . . ?
C2 C3 C4 C5 -3.4(16) . . . . ?
C2 C3 C4 N1 -179.7(10) . . . . ?
C9 N1 C4 C3 40.8(14) . . . . ?
N2 N1 C4 C3 -138.7(11) . . . . ?
C9 N1 C4 C5 -135.7(10) . . . . ?
N2 N1 C4 C5 44.7(14) . . . . ?
C3 C4 C5 C6 2.9(15) . . . . ?
N1 C4 C5 C6 179.3(9) . . . . ?
C4 C5 C6 C7 -1.0(15) . . . . ?
C4 C5 C6 C8 -177.8(9) . . . . ?
C3 C2 C7 C6 0.0(15) . . . . ?
C1 C2 C7 C6 175.6(9) . . . . ?
C5 C6 C7 C2 -0.4(15) . . . . ?
C8 C6 C7 C2 176.4(9) . . . . ?
Cu1 O4 C8 O3 -1.8(16) 2_655 . . . ?
Cu1 O4 C8 C6 -180.0(7) 2_655 . . . ?
Cu1 O3 C8 O4 5.4(16) 4_576 . . . ?
Cu1 O3 C8 C6 -176.4(7) 4_576 . . . ?
C5 C6 C8 O4 -31.6(15) . . . . ?
C7 C6 C8 O4 151.5(10) . . . . ?
C5 C6 C8 O3 150.0(10) . . . . ?
C7 C6 C8 O3 -26.9(14) . . . . ?
N2 N1 C9 N4 -0.1(11) . . . . ?
C4 N1 C9 N4 -179.6(9) . . . . ?
N3 N4 C9 N1 -0.4(10) . . . . ?
Cu1 N4 C9 N1 -176.5(6) 1_455 . . . ?
C11 N10 C10 O5 -178.4(16) . . . . ?
C12 N10 C10 O5 0(3) . . . . ?
